data_7222315
loop_
_publ_author_name
'An, Ran'
'Wang, Xiaofang'
'Hu, Huai-Ming'
'Zhao, Zhui'
'Bai, Chao'
'Xue, Ganglin'

_publ_section_title
;
 Controllable synthesis of four series of lanthanide coordination
 polymers: synthesis, structures, luminescent and magnetic properties
;
_journal_issue 43
_journal_name_full CrystEngComm
_journal_page_first 8289
_journal_paper_doi 10.1039/C5CE01675D
_journal_volume 17
_journal_year 2015
_chemical_formula_moiety 'C24 H17 N4 Nd O7 S, 2(H2 O)'
_chemical_formula_sum 'C24 H21 N4 Nd O9 S'
_chemical_formula_weight 685.72
_chemical_name_systematic
; 
 ? 
;
_space_group_IT_number 14
_symmetry_cell_setting monoclinic
_symmetry_space_group_name_Hall '-P 2yn'
_symmetry_space_group_name_H-M 'P 1 21/n 1'
_atom_sites_solution_hydrogens geom
_atom_sites_solution_primary direct
_atom_sites_solution_secondary difmap
_audit_creation_method SHELXL-97
_audit_update_record
;
2015-09-22 deposited with the CCDC.
2015-09-28 downloaded from the CCDC.
;
_cell_angle_alpha 90.00
_cell_angle_beta 98.852(2)
_cell_angle_gamma 90.00
_cell_formula_units_Z 4
_cell_length_a 8.2775(8)
_cell_length_b 14.9469(15)
_cell_length_c 20.733(2)
_cell_measurement_reflns_used 6244
_cell_measurement_temperature 296(2)
_cell_measurement_theta_max 26.22
_cell_measurement_theta_min 2.41
_cell_volume 2534.6(4)
_computing_cell_refinement 'Bruker SAINT'
_computing_data_collection 'Bruker APEX2'
_computing_data_reduction 'Bruker SAINT'
_computing_molecular_graphics 'Bruker SHELXTL'
_computing_publication_material 'Bruker SHELXTL'
_computing_structure_refinement 'SHELXL-97 (Sheldrick, 2008)'
_computing_structure_solution 'SHELXS-97 (Sheldrick, 2008)'
_diffrn_ambient_temperature 296(2)
_diffrn_measured_fraction_theta_full 0.994
_diffrn_measured_fraction_theta_max 0.994
_diffrn_measurement_device_type 'Bruker APEX-II CCD'
_diffrn_measurement_method '\f and \w scans'
_diffrn_radiation_monochromator graphite
_diffrn_radiation_source 'fine-focus sealed tube'
_diffrn_radiation_type MoK\a
_diffrn_radiation_wavelength 0.71073
_diffrn_reflns_av_R_equivalents 0.0347
_diffrn_reflns_av_sigmaI/netI 0.0386
_diffrn_reflns_limit_h_max 9
_diffrn_reflns_limit_h_min -9
_diffrn_reflns_limit_k_max 17
_diffrn_reflns_limit_k_min -15
_diffrn_reflns_limit_l_max 21
_diffrn_reflns_limit_l_min -24
_diffrn_reflns_number 12222
_diffrn_reflns_theta_full 25.05
_diffrn_reflns_theta_max 25.05
_diffrn_reflns_theta_min 1.99
_exptl_absorpt_coefficient_mu 2.192
_exptl_absorpt_correction_T_max 0.755
_exptl_absorpt_correction_T_min 0.667
_exptl_absorpt_correction_type multi-scan
_exptl_absorpt_process_details sadabs
_exptl_crystal_colour yellow
_exptl_crystal_density_diffrn 1.786
_exptl_crystal_density_method 'not measured'
_exptl_crystal_description block
_exptl_crystal_F_000 1348
_exptl_crystal_size_max 0.18
_exptl_crystal_size_mid 0.14
_exptl_crystal_size_min 0.12
_refine_diff_density_max 1.518
_refine_diff_density_min -0.891
_refine_diff_density_rms 0.122
_refine_ls_extinction_method none
_refine_ls_goodness_of_fit_ref 1.059
_refine_ls_hydrogen_treatment constr
_refine_ls_matrix_type full
_refine_ls_number_parameters 352
_refine_ls_number_reflns 4461
_refine_ls_number_restraints 0
_refine_ls_restrained_S_all 1.059
_refine_ls_R_factor_all 0.0455
_refine_ls_R_factor_gt 0.0388
_refine_ls_shift/su_max 0.001
_refine_ls_shift/su_mean 0.000
_refine_ls_structure_factor_coef Fsqd
_refine_ls_weighting_details 'calc w=1/[\s^2^(Fo^2^)+(0.0603P)^2^+3.9422P] where P=(Fo^2^+2Fc^2^)/3'
_refine_ls_weighting_scheme calc
_refine_ls_wR_factor_gt 0.1005
_refine_ls_wR_factor_ref 0.1044
_reflns_number_gt 3918
_reflns_number_total 4461
_reflns_threshold_expression >2sigma(I)
_cod_data_source_file c5ce01675d2.cif
_cod_data_source_block nw1822
_cod_depositor_comments
;
The following automatic conversions were performed:

'_symmetry_cell_setting' value 'Monoclinic' changed to 'monoclinic'
according to
/usr/data/users/saulius/crontab/automatic-downloads/rss-feeds/RSC/lib/dictionaries/cif_core.dic
dictionary named 'cif_core.dic' version 2.4.2 from 2011-04-26.

Automatic conversion script
Id: cif_fix_values 3271 2015-04-21 07:52:19Z andrius 

 Adding full bibliography for 7222315--7222326.cif.
;
_cod_original_sg_symbol_H-M P2(1)/n
_cod_database_code 7222315

loop_
_symmetry_equiv_pos_as_xyz
'x, y, z'
'-x+1/2, y+1/2, -z+1/2'
'-x, -y, -z'
'x-1/2, -y-1/2, z-1/2'

loop_
_atom_site_label
_atom_site_type_symbol
_atom_site_fract_x
_atom_site_fract_y
_atom_site_fract_z
_atom_site_U_iso_or_equiv
_atom_site_adp_type
_atom_site_occupancy
_atom_site_symmetry_multiplicity
_atom_site_calc_flag
_atom_site_refinement_flags
Nd1 Nd 0.54221(3) 0.386776(16) 0.050778(13) 0.02424(11) Uani 1 1 d .
S1 S 1.00917(16) -0.12996(8) 0.29904(6) 0.0302(3) Uani 1 1 d .
N1 N 0.4571(5) 0.2143(3) 0.0391(2) 0.0296(9) Uani 1 1 d .
N2 N 0.7611(5) 0.2693(3) 0.0951(2) 0.0330(10) Uani 1 1 d .
N3 N 0.6054(5) -0.0835(3) 0.1334(2) 0.0338(10) Uani 1 1 d .
N4 N 0.8628(5) -0.0415(3) 0.1654(2) 0.0326(10) Uani 1 1 d .
H4 H 0.9643 -0.0444 0.1822 0.039 Uiso 1 1 calc R
O1 O 0.8828(4) -0.0736(2) 0.31960(17) 0.0344(8) Uani 1 1 d .
O2 O 1.0996(4) -0.1745(3) 0.35645(18) 0.0386(9) Uani 1 1 d .
O3 O 1.1168(5) -0.0835(3) 0.26117(19) 0.0411(9) Uani 1 1 d .
O4 O 0.2814(4) 0.3896(2) -0.0118(2) 0.0351(9) Uani 1 1 d .
O5 O 0.2147(4) 0.5193(2) -0.06266(17) 0.0310(8) Uani 1 1 d .
O6 O -0.3433(4) 0.3296(2) -0.04421(18) 0.0355(8) Uani 1 1 d .
O7 O -0.4348(4) 0.4655(2) -0.06174(17) 0.0311(8) Uani 1 1 d .
C1 C 0.3075(7) 0.1892(4) 0.0150(3) 0.0383(13) Uani 1 1 d .
H1 H 0.2371 0.2317 -0.0067 0.046 Uiso 1 1 calc R
C2 C 0.2482(7) 0.1023(4) 0.0203(3) 0.0418(14) Uani 1 1 d .
H2 H 0.1414 0.0877 0.0025 0.050 Uiso 1 1 calc R
C3 C 0.3506(6) 0.0392(4) 0.0523(3) 0.0382(12) Uani 1 1 d .
H3 H 0.3144 -0.0191 0.0563 0.046 Uiso 1 1 calc R
C4 C 0.5099(6) 0.0633(3) 0.0788(3) 0.0299(11) Uani 1 1 d .
C5 C 0.6271(6) 0.0031(3) 0.1136(2) 0.0306(11) Uani 1 1 d .
C6 C 0.7851(6) 0.0303(3) 0.1340(2) 0.0314(11) Uani 1 1 d .
C7 C 0.8431(6) 0.1193(3) 0.1280(3) 0.0302(11) Uani 1 1 d .
C8 C 0.9981(7) 0.1499(4) 0.1530(3) 0.0467(15) Uani 1 1 d .
H8 H 1.0773 0.1101 0.1725 0.056 Uiso 1 1 calc R
C9 C 1.0342(7) 0.2385(4) 0.1488(4) 0.0590(19) Uani 1 1 d .
H9 H 1.1382 0.2601 0.1646 0.071 Uiso 1 1 calc R
C10 C 0.9106(7) 0.2959(4) 0.1203(3) 0.0476(16) Uani 1 1 d .
H10 H 0.9343 0.3566 0.1189 0.057 Uiso 1 1 calc R
C11 C 0.7259(6) 0.1806(3) 0.0979(2) 0.0270(10) Uani 1 1 d .
C12 C 0.5605(6) 0.1523(3) 0.0706(2) 0.0274(10) Uani 1 1 d .
C13 C 0.7500(7) -0.1077(3) 0.1650(3) 0.0321(11) Uani 1 1 d .
C14 C 0.7870(6) -0.1974(3) 0.1935(2) 0.0303(11) Uani 1 1 d .
C15 C 0.7020(7) -0.2692(3) 0.1629(3) 0.0361(12) Uani 1 1 d .
H15 H 0.6227 -0.2584 0.1268 0.043 Uiso 1 1 calc R
C16 C 0.7303(7) -0.3560(3) 0.1838(3) 0.0380(13) Uani 1 1 d .
H16 H 0.6673 -0.4026 0.1635 0.046 Uiso 1 1 calc R
C17 C 0.8524(8) -0.3729(3) 0.2347(3) 0.0374(13) Uani 1 1 d .
H17 H 0.8767 -0.4317 0.2474 0.045 Uiso 1 1 calc R
C18 C 0.9405(7) -0.3034(3) 0.2676(3) 0.0366(12) Uani 1 1 d .
H18 H 1.0224 -0.3156 0.3024 0.044 Uiso 1 1 calc R
C19 C 0.9063(6) -0.2153(3) 0.2485(2) 0.0290(11) Uani 1 1 d .
C20 C 0.1808(5) 0.4413(3) -0.0457(2) 0.0269(10) Uani 1 1 d .
C21 C 0.0121(6) 0.4039(3) -0.0662(3) 0.0305(11) Uani 1 1 d .
H21A H -0.0385 0.3961 -0.0274 0.037 Uiso 1 1 calc R
H21B H 0.0231 0.3450 -0.0846 0.037 Uiso 1 1 calc R
C22 C -0.1039(5) 0.4581(3) -0.1152(2) 0.0292(11) Uani 1 1 d .
H22A H -0.0527 0.4699 -0.1534 0.035 Uiso 1 1 calc R
H22B H -0.1256 0.5152 -0.0959 0.035 Uiso 1 1 calc R
C23 C -0.2660(6) 0.4083(3) -0.1358(2) 0.0304(11) Uani 1 1 d .
H23A H -0.3330 0.4411 -0.1705 0.036 Uiso 1 1 calc R
H23B H -0.2444 0.3495 -0.1523 0.036 Uiso 1 1 calc R
C24 C -0.3558(6) 0.3993(3) -0.0782(2) 0.0247(10) Uani 1 1 d .
O8 O 0.8780(9) 0.1727(4) 0.9478(4) 0.117(2) Uani 1 1 d .
O9 O 0.3046(11) 0.8505(9) 0.1699(5) 0.189(5) Uani 1 1 d .

loop_
_atom_site_aniso_label
_atom_site_aniso_U_11
_atom_site_aniso_U_22
_atom_site_aniso_U_33
_atom_site_aniso_U_23
_atom_site_aniso_U_13
_atom_site_aniso_U_12
Nd1 0.01929(16) 0.02001(17) 0.03277(18) 0.00482(10) 0.00194(10) 0.00002(10)
S1 0.0319(7) 0.0257(6) 0.0323(7) -0.0044(5) 0.0029(5) 0.0031(5)
N1 0.029(2) 0.020(2) 0.039(2) 0.0056(17) 0.0024(18) 0.0011(17)
N2 0.027(2) 0.024(2) 0.046(3) 0.0081(19) 0.0019(19) -0.0008(17)
N3 0.039(3) 0.020(2) 0.040(3) -0.0019(18) 0.000(2) 0.0004(18)
N4 0.031(2) 0.024(2) 0.042(3) 0.0060(18) -0.0011(18) 0.0050(17)
O1 0.035(2) 0.0268(18) 0.040(2) -0.0071(16) 0.0036(16) 0.0081(15)
O2 0.035(2) 0.042(2) 0.036(2) -0.0015(17) -0.0009(16) 0.0110(17)
O3 0.034(2) 0.044(2) 0.045(2) -0.0018(18) 0.0051(17) -0.0046(17)
O4 0.0230(19) 0.0279(19) 0.051(2) 0.0078(16) -0.0051(16) -0.0025(14)
O5 0.0217(17) 0.0231(18) 0.047(2) 0.0056(15) 0.0020(15) -0.0060(13)
O6 0.035(2) 0.0271(19) 0.046(2) 0.0059(17) 0.0117(16) 0.0020(15)
O7 0.0313(18) 0.0232(18) 0.039(2) -0.0011(15) 0.0053(15) 0.0072(15)
C1 0.034(3) 0.030(3) 0.047(3) 0.004(2) -0.006(2) 0.002(2)
C2 0.031(3) 0.033(3) 0.057(4) 0.000(3) -0.007(3) -0.005(2)
C3 0.037(3) 0.024(3) 0.050(3) -0.002(2) -0.003(2) -0.006(2)
C4 0.030(3) 0.020(3) 0.038(3) -0.002(2) 0.002(2) -0.0007(19)
C5 0.033(3) 0.023(2) 0.036(3) -0.001(2) 0.004(2) 0.002(2)
C6 0.034(3) 0.025(3) 0.035(3) 0.003(2) 0.006(2) 0.005(2)
C7 0.028(3) 0.023(3) 0.041(3) 0.005(2) 0.008(2) 0.002(2)
C8 0.027(3) 0.037(3) 0.073(4) 0.018(3) -0.005(3) 0.001(2)
C9 0.030(3) 0.039(3) 0.102(6) 0.025(3) -0.008(3) -0.007(3)
C10 0.030(3) 0.029(3) 0.080(5) 0.015(3) -0.005(3) -0.007(2)
C11 0.024(2) 0.026(3) 0.030(3) 0.004(2) 0.0018(19) 0.0005(19)
C12 0.026(3) 0.026(3) 0.032(3) 0.002(2) 0.006(2) 0.005(2)
C13 0.036(3) 0.021(3) 0.038(3) 0.000(2) 0.001(2) -0.001(2)
C14 0.038(3) 0.023(2) 0.031(3) 0.001(2) 0.007(2) 0.001(2)
C15 0.038(3) 0.029(3) 0.039(3) 0.000(2) 0.002(2) 0.000(2)
C16 0.049(3) 0.023(3) 0.044(3) -0.005(2) 0.013(3) -0.007(2)
C17 0.060(4) 0.017(3) 0.037(3) 0.003(2) 0.014(3) 0.007(2)
C18 0.047(3) 0.034(3) 0.029(3) -0.001(2) 0.006(2) 0.010(2)
C19 0.034(3) 0.024(2) 0.030(3) -0.001(2) 0.008(2) 0.005(2)
C20 0.020(2) 0.026(3) 0.034(3) 0.001(2) 0.0026(19) 0.0007(19)
C21 0.022(2) 0.023(3) 0.045(3) 0.007(2) 0.001(2) -0.0015(19)
C22 0.021(2) 0.031(3) 0.037(3) 0.007(2) 0.006(2) -0.002(2)
C23 0.026(3) 0.034(3) 0.030(3) 0.001(2) 0.001(2) 0.004(2)
C24 0.016(2) 0.021(2) 0.035(3) -0.002(2) -0.0032(19) -0.0030(18)
O8 0.098(5) 0.073(4) 0.179(8) 0.005(4) 0.015(5) 0.017(4)
O9 0.091(6) 0.324(14) 0.163(9) -0.065(9) 0.057(6) -0.053(8)

loop_
_atom_type_symbol
_atom_type_description
_atom_type_scat_dispersion_real
_atom_type_scat_dispersion_imag
_atom_type_scat_source
C C 0.0033 0.0016 'International Tables Vol C Tables 4.2.6.8 and 6.1.1.4'
H H 0.0000 0.0000 'International Tables Vol C Tables 4.2.6.8 and 6.1.1.4'
N N 0.0061 0.0033 'International Tables Vol C Tables 4.2.6.8 and 6.1.1.4'
O O 0.0106 0.0060 'International Tables Vol C Tables 4.2.6.8 and 6.1.1.4'
Nd Nd -0.1943 3.0179 'International Tables Vol C Tables 4.2.6.8 and 6.1.1.4'
S S 0.1246 0.1234 'International Tables Vol C Tables 4.2.6.8 and 6.1.1.4'

loop_
_geom_angle_atom_site_label_1
_geom_angle_atom_site_label_2
_geom_angle_atom_site_label_3
_geom_angle
_geom_angle_site_symmetry_1
_geom_angle_site_symmetry_3
O4 Nd1 O7 73.33(12) . 3_565
O4 Nd1 O5 136.29(11) . 3_665
O7 Nd1 O5 76.88(11) 3_565 3_665
O4 Nd1 O6 89.92(13) . 1_655
O7 Nd1 O6 125.92(11) 3_565 1_655
O5 Nd1 O6 82.36(12) 3_665 1_655
O4 Nd1 O2 86.16(12) . 2_655
O7 Nd1 O2 92.19(12) 3_565 2_655
O5 Nd1 O2 126.50(11) 3_665 2_655
O6 Nd1 O2 138.60(12) 1_655 2_655
O4 Nd1 N2 138.11(12) . .
O7 Nd1 N2 146.96(13) 3_565 .
O5 Nd1 N2 80.35(12) 3_665 .
O6 Nd1 N2 73.41(13) 1_655 .
O2 Nd1 N2 82.42(13) 2_655 .
O4 Nd1 O7 71.85(12) . 1_655
O7 Nd1 O7 75.68(12) 3_565 1_655
O5 Nd1 O7 70.27(11) 3_665 1_655
O6 Nd1 O7 50.30(11) 1_655 1_655
O2 Nd1 O7 157.08(11) 2_655 1_655
N2 Nd1 O7 118.26(12) . 1_655
O4 Nd1 N1 76.09(12) . .
O7 Nd1 N1 142.95(12) 3_565 .
O5 Nd1 N1 140.09(12) 3_665 .
O6 Nd1 N1 73.85(12) 1_655 .
O2 Nd1 N1 65.20(12) 2_655 .
N2 Nd1 N1 62.52(13) . .
O7 Nd1 N1 113.73(11) 1_655 .
O4 Nd1 O1 126.34(12) . 2_655
O7 Nd1 O1 74.88(11) 3_565 2_655
O5 Nd1 O1 73.50(11) 3_665 2_655
O6 Nd1 O1 143.57(11) 1_655 2_655
O2 Nd1 O1 53.21(10) 2_655 2_655
N2 Nd1 O1 75.91(13) . 2_655
O7 Nd1 O1 137.37(10) 1_655 2_655
N1 Nd1 O1 108.39(11) . 2_655
O4 Nd1 C24 82.15(14) . 1_655
O7 Nd1 C24 100.97(12) 3_565 1_655
O5 Nd1 C24 72.91(12) 3_665 1_655
O6 Nd1 C24 24.97(11) 1_655 1_655
O2 Nd1 C24 159.04(12) 2_655 1_655
N2 Nd1 C24 94.76(13) . 1_655
O7 Nd1 C24 25.51(11) 1_655 1_655
N1 Nd1 C24 95.01(12) . 1_655
O1 Nd1 C24 146.20(11) 2_655 1_655
O4 Nd1 S1 106.86(10) . 2_655
O7 Nd1 S1 82.76(9) 3_565 2_655
O5 Nd1 S1 100.21(9) 3_665 2_655
O6 Nd1 S1 150.52(8) 1_655 2_655
O2 Nd1 S1 26.43(8) 2_655 2_655
N2 Nd1 S1 78.06(10) . 2_655
O7 Nd1 S1 157.87(7) 1_655 2_655
N1 Nd1 S1 86.60(9) . 2_655
O1 Nd1 S1 26.79(7) 2_655 2_655
C24 Nd1 S1 170.95(9) 1_655 2_655
O4 Nd1 Nd1 67.70(8) . 3_665
O7 Nd1 Nd1 39.97(8) 3_565 3_665
O5 Nd1 Nd1 68.87(8) 3_665 3_665
O6 Nd1 Nd1 85.98(8) 1_655 3_665
O2 Nd1 Nd1 129.32(9) 2_655 3_665
N2 Nd1 Nd1 144.98(9) . 3_665
O7 Nd1 Nd1 35.71(7) 1_655 3_665
N1 Nd1 Nd1 138.38(9) . 3_665
O1 Nd1 Nd1 109.31(7) 2_655 3_665
C24 Nd1 Nd1 61.07(9) 1_655 3_665
S1 Nd1 Nd1 122.56(2) 2_655 3_665
O3 S1 O1 114.2(2) . .
O3 S1 O2 112.2(2) . .
O1 S1 O2 109.0(2) . .
O3 S1 C19 107.5(2) . .
O1 S1 C19 106.6(2) . .
O2 S1 C19 106.9(2) . .
O3 S1 Nd1 132.07(17) . 2_645
O1 S1 Nd1 57.59(15) . 2_645
O2 S1 Nd1 51.37(15) . 2_645
C19 S1 Nd1 120.19(16) . 2_645
C1 N1 C12 118.3(4) . .
C1 N1 Nd1 121.9(3) . .
C12 N1 Nd1 118.4(3) . .
C10 N2 C11 117.9(4) . .
C10 N2 Nd1 119.7(3) . .
C11 N2 Nd1 122.2(3) . .
C13 N3 C5 104.7(4) . .
C13 N4 C6 107.3(4) . .
C13 N4 H4 126.4 . .
C6 N4 H4 126.4 . .
S1 O1 Nd1 95.62(17) . 2_645
S1 O2 Nd1 102.20(18) . 2_645
C20 O4 Nd1 142.2(3) . .
C20 O5 Nd1 136.1(3) . 3_665
C24 O6 Nd1 98.8(3) . 1_455
C24 O7 Nd1 163.8(3) . 3_565
C24 O7 Nd1 90.0(3) . 1_455
Nd1 O7 Nd1 104.33(12) 3_565 1_455
N1 C1 C2 123.8(5) . .
N1 C1 H1 118.1 . .
C2 C1 H1 118.1 . .
C3 C2 C1 118.6(5) . .
C3 C2 H2 120.7 . .
C1 C2 H2 120.7 . .
C2 C3 C4 119.4(5) . .
C2 C3 H3 120.3 . .
C4 C3 H3 120.3 . .
C3 C4 C12 118.3(5) . .
C3 C4 C5 124.2(5) . .
C12 C4 C5 117.5(4) . .
C6 C5 N3 110.3(4) . .
C6 C5 C4 120.6(5) . .
N3 C5 C4 129.0(5) . .
N4 C6 C5 105.8(4) . .
N4 C6 C7 129.5(5) . .
C5 C6 C7 124.5(5) . .
C8 C7 C11 119.1(5) . .
C8 C7 C6 125.4(5) . .
C11 C7 C6 115.4(5) . .
C9 C8 C7 119.8(5) . .
C9 C8 H8 120.1 . .
C7 C8 H8 120.1 . .
C8 C9 C10 118.0(5) . .
C8 C9 H9 121.0 . .
C10 C9 H9 121.0 . .
N2 C10 C9 124.2(5) . .
N2 C10 H10 117.9 . .
C9 C10 H10 117.9 . .
N2 C11 C7 121.1(4) . .
N2 C11 C12 117.4(4) . .
C7 C11 C12 121.5(4) . .
N1 C12 C4 121.6(4) . .
N1 C12 C11 118.1(4) . .
C4 C12 C11 120.3(4) . .
N3 C13 N4 111.8(4) . .
N3 C13 C14 124.1(5) . .
N4 C13 C14 123.9(5) . .
C15 C14 C19 117.8(4) . .
C15 C14 C13 117.5(5) . .
C19 C14 C13 124.7(4) . .
C16 C15 C14 122.5(5) . .
C16 C15 H15 118.8 . .
C14 C15 H15 118.8 . .
C17 C16 C15 119.1(5) . .
C17 C16 H16 120.4 . .
C15 C16 H16 120.4 . .
C16 C17 C18 120.7(5) . .
C16 C17 H17 119.7 . .
C18 C17 H17 119.7 . .
C17 C18 C19 120.1(5) . .
C17 C18 H18 120.0 . .
C19 C18 H18 120.0 . .
C18 C19 C14 119.6(5) . .
C18 C19 S1 116.9(4) . .
C14 C19 S1 123.4(4) . .
O5 C20 O4 124.2(4) . .
O5 C20 C21 120.1(4) . .
O4 C20 C21 115.7(4) . .
C20 C21 C22 117.0(4) . .
C20 C21 H21A 108.0 . .
C22 C21 H21A 108.0 . .
C20 C21 H21B 108.0 . .
C22 C21 H21B 108.0 . .
H21A C21 H21B 107.3 . .
C21 C22 C23 111.2(4) . .
C21 C22 H22A 109.4 . .
C23 C22 H22A 109.4 . .
C21 C22 H22B 109.4 . .
C23 C22 H22B 109.4 . .
H22A C22 H22B 108.0 . .
C24 C23 C22 109.8(4) . .
C24 C23 H23A 109.7 . .
C22 C23 H23A 109.7 . .
C24 C23 H23B 109.7 . .
C22 C23 H23B 109.7 . .
H23A C23 H23B 108.2 . .
O6 C24 O7 120.0(5) . .
O6 C24 C23 120.9(4) . .
O7 C24 C23 118.9(4) . .
O6 C24 Nd1 56.2(3) . 1_455
O7 C24 Nd1 64.5(3) . 1_455
C23 C24 Nd1 167.2(3) . 1_455

loop_
_geom_bond_atom_site_label_1
_geom_bond_atom_site_label_2
_geom_bond_distance
_geom_bond_site_symmetry_2
Nd1 O4 2.342(3) .
Nd1 O7 2.404(3) 3_565
Nd1 O5 2.435(3) 3_665
Nd1 O6 2.466(4) 1_655
Nd1 O2 2.571(4) 2_655
Nd1 N2 2.588(4) .
Nd1 O7 2.646(3) 1_655
Nd1 N1 2.674(4) .
Nd1 O1 2.729(4) 2_655
Nd1 C24 2.932(5) 1_655
Nd1 S1 3.2165(13) 2_655
Nd1 Nd1 3.9907(6) 3_665
S1 O3 1.452(4) .
S1 O1 1.457(3) .
S1 O2 1.465(4) .
S1 C19 1.782(5) .
S1 Nd1 3.2165(13) 2_645
N1 C1 1.316(7) .
N1 C12 1.359(6) .
N2 C10 1.327(7) .
N2 C11 1.360(6) .
N3 C13 1.324(7) .
N3 C5 1.378(6) .
N4 C13 1.359(6) .
N4 C6 1.363(6) .
N4 H4 0.8600 .
O1 Nd1 2.729(4) 2_645
O2 Nd1 2.571(4) 2_645
O4 C20 1.267(6) .
O5 C20 1.262(6) .
O5 Nd1 2.435(3) 3_665
O6 C24 1.252(6) .
O6 Nd1 2.466(4) 1_455
O7 C24 1.263(6) .
O7 Nd1 2.404(3) 3_565
O7 Nd1 2.646(3) 1_455
C1 C2 1.398(7) .
C1 H1 0.9300 .
C2 C3 1.370(8) .
C2 H2 0.9300 .
C3 C4 1.395(7) .
C3 H3 0.9300 .
C4 C12 1.413(7) .
C4 C5 1.433(7) .
C5 C6 1.373(7) .
C6 C7 1.426(7) .
C7 C8 1.385(8) .
C7 C11 1.409(7) .
C8 C9 1.364(8) .
C8 H8 0.9300 .
C9 C10 1.395(8) .
C9 H9 0.9300 .
C10 H10 0.9300 .
C11 C12 1.462(7) .
C13 C14 1.479(7) .
C14 C15 1.382(7) .
C14 C19 1.413(7) .
C15 C16 1.377(7) .
C15 H15 0.9300 .
C16 C17 1.369(8) .
C16 H16 0.9300 .
C17 C18 1.387(8) .
C17 H17 0.9300 .
C18 C19 1.391(7) .
C18 H18 0.9300 .
C20 C21 1.504(6) .
C21 C22 1.519(7) .
C21 H21A 0.9700 .
C21 H21B 0.9700 .
C22 C23 1.537(7) .
C22 H22A 0.9700 .
C22 H22B 0.9700 .
C23 C24 1.507(7) .
C23 H23A 0.9700 .
C23 H23B 0.9700 .
C24 Nd1 2.932(5) 1_455

loop_
_geom_torsion_atom_site_label_1
_geom_torsion_atom_site_label_2
_geom_torsion_atom_site_label_3
_geom_torsion_atom_site_label_4
_geom_torsion
_geom_torsion_site_symmetry_1
_geom_torsion_site_symmetry_4
O4 Nd1 N1 C1 -10.3(4) . .
O7 Nd1 N1 C1 24.8(5) 3_565 .
O5 Nd1 N1 C1 -160.1(4) 3_665 .
O6 Nd1 N1 C1 -104.3(4) 1_655 .
O2 Nd1 N1 C1 81.9(4) 2_655 .
N2 Nd1 N1 C1 176.3(5) . .
O7 Nd1 N1 C1 -72.9(4) 1_655 .
O1 Nd1 N1 C1 113.9(4) 2_655 .
C24 Nd1 N1 C1 -90.9(4) 1_655 .
S1 Nd1 N1 C1 98.0(4) 2_655 .
Nd1 Nd1 N1 C1 -40.1(5) 3_665 .
O4 Nd1 N1 C12 -176.7(4) . .
O7 Nd1 N1 C12 -141.6(3) 3_565 .
O5 Nd1 N1 C12 33.5(4) 3_665 .
O6 Nd1 N1 C12 89.3(3) 1_655 .
O2 Nd1 N1 C12 -84.5(3) 2_655 .
N2 Nd1 N1 C12 9.9(3) . .
O7 Nd1 N1 C12 120.7(3) 1_655 .
O1 Nd1 N1 C12 -52.6(4) 2_655 .
C24 Nd1 N1 C12 102.7(3) 1_655 .
S1 Nd1 N1 C12 -68.4(3) 2_655 .
Nd1 Nd1 N1 C12 153.5(3) 3_665 .
O4 Nd1 N2 C10 168.1(4) . .
O7 Nd1 N2 C10 -34.1(6) 3_565 .
O5 Nd1 N2 C10 12.8(4) 3_665 .
O6 Nd1 N2 C10 97.6(5) 1_655 .
O2 Nd1 N2 C10 -116.4(5) 2_655 .
O7 Nd1 N2 C10 74.1(5) 1_655 .
N1 Nd1 N2 C10 177.7(5) . .
O1 Nd1 N2 C10 -62.5(4) 2_655 .
C24 Nd1 N2 C10 84.5(5) 1_655 .
S1 Nd1 N2 C10 -89.9(4) 2_655 .
Nd1 Nd1 N2 C10 41.1(5) 3_665 .
O4 Nd1 N2 C11 -16.7(5) . .
O7 Nd1 N2 C11 141.2(3) 3_565 .
O5 Nd1 N2 C11 -172.0(4) 3_665 .
O6 Nd1 N2 C11 -87.2(4) 1_655 .
O2 Nd1 N2 C11 58.8(4) 2_655 .
O7 Nd1 N2 C11 -110.7(4) 1_655 .
N1 Nd1 N2 C11 -7.1(4) . .
O1 Nd1 N2 C11 112.7(4) 2_655 .
C24 Nd1 N2 C11 -100.3(4) 1_655 .
S1 Nd1 N2 C11 85.3(4) 2_655 .
Nd1 Nd1 N2 C11 -143.6(3) 3_665 .
O3 S1 O1 Nd1 -125.8(2) . 2_645
O2 S1 O1 Nd1 0.5(2) . 2_645
C19 S1 O1 Nd1 115.60(19) . 2_645
O3 S1 O2 Nd1 126.9(2) . 2_645
O1 S1 O2 Nd1 -0.5(2) . 2_645
C19 S1 O2 Nd1 -115.4(2) . 2_645
O7 Nd1 O4 C20 31.2(5) 3_565 .
O5 Nd1 O4 C20 -17.8(6) 3_665 .
O6 Nd1 O4 C20 -96.6(6) 1_655 .
O2 Nd1 O4 C20 124.6(6) 2_655 .
N2 Nd1 O4 C20 -161.2(5) . .
O7 Nd1 O4 C20 -48.8(5) 1_655 .
N1 Nd1 O4 C20 -170.0(6) . .
O1 Nd1 O4 C20 87.2(6) 2_655 .
C24 Nd1 O4 C20 -72.8(6) 1_655 .
S1 Nd1 O4 C20 108.0(6) 2_655 .
Nd1 Nd1 O4 C20 -10.9(5) 3_665 .
C12 N1 C1 C2 0.3(8) . .
Nd1 N1 C1 C2 -166.1(5) . .
N1 C1 C2 C3 0.1(10) . .
C1 C2 C3 C4 0.3(9) . .
C2 C3 C4 C12 -1.0(8) . .
C2 C3 C4 C5 179.5(5) . .
C13 N3 C5 C6 -0.2(6) . .
C13 N3 C5 C4 -178.2(5) . .
C3 C4 C5 C6 175.2(5) . .
C12 C4 C5 C6 -4.3(7) . .
C3 C4 C5 N3 -7.1(9) . .
C12 C4 C5 N3 173.5(5) . .
C13 N4 C6 C5 -2.1(6) . .
C13 N4 C6 C7 171.7(5) . .
N3 C5 C6 N4 1.5(6) . .
C4 C5 C6 N4 179.7(5) . .
N3 C5 C6 C7 -172.7(5) . .
C4 C5 C6 C7 5.4(8) . .
N4 C6 C7 C8 1.6(9) . .
C5 C6 C7 C8 174.4(6) . .
N4 C6 C7 C11 -173.7(5) . .
C5 C6 C7 C11 -0.9(8) . .
C11 C7 C8 C9 0.9(9) . .
C6 C7 C8 C9 -174.3(6) . .
C7 C8 C9 C10 1.2(11) . .
C11 N2 C10 C9 0.7(10) . .
Nd1 N2 C10 C9 176.2(6) . .
C8 C9 C10 N2 -2.2(11) . .
C10 N2 C11 C7 1.5(8) . .
Nd1 N2 C11 C7 -173.8(4) . .
C10 N2 C11 C12 179.4(5) . .
Nd1 N2 C11 C12 4.1(6) . .
C8 C7 C11 N2 -2.3(8) . .
C6 C7 C11 N2 173.3(5) . .
C8 C7 C11 C12 179.9(5) . .
C6 C7 C11 C12 -4.5(7) . .
C1 N1 C12 C4 -1.1(7) . .
Nd1 N1 C12 C4 165.9(4) . .
C1 N1 C12 C11 -179.3(5) . .
Nd1 N1 C12 C11 -12.3(6) . .
C3 C4 C12 N1 1.4(7) . .
C5 C4 C12 N1 -179.1(5) . .
C3 C4 C12 C11 179.6(5) . .
C5 C4 C12 C11 -0.9(7) . .
N2 C11 C12 N1 5.8(7) . .
C7 C11 C12 N1 -176.3(5) . .
N2 C11 C12 C4 -172.4(4) . .
C7 C11 C12 C4 5.4(7) . .
C5 N3 C13 N4 -1.2(6) . .
C5 N3 C13 C14 -178.0(5) . .
C6 N4 C13 N3 2.1(6) . .
C6 N4 C13 C14 179.0(5) . .
N3 C13 C14 C15 30.5(8) . .
N4 C13 C14 C15 -145.9(5) . .
N3 C13 C14 C19 -151.5(5) . .
N4 C13 C14 C19 32.0(8) . .
C19 C14 C15 C16 -0.3(8) . .
C13 C14 C15 C16 177.7(5) . .
C14 C15 C16 C17 -3.3(8) . .
C15 C16 C17 C18 3.8(8) . .
C16 C17 C18 C19 -0.7(8) . .
C17 C18 C19 C14 -3.0(8) . .
C17 C18 C19 S1 173.1(4) . .
C15 C14 C19 C18 3.5(7) . .
C13 C14 C19 C18 -174.4(5) . .
C15 C14 C19 S1 -172.4(4) . .
C13 C14 C19 S1 9.7(7) . .
O3 S1 C19 C18 114.7(4) . .
O1 S1 C19 C18 -122.4(4) . .
O2 S1 C19 C18 -5.9(5) . .
Nd1 S1 C19 C18 -60.7(4) 2_645 .
O3 S1 C19 C14 -69.3(5) . .
O1 S1 C19 C14 53.6(5) . .
O2 S1 C19 C14 170.0(4) . .
Nd1 S1 C19 C14 115.3(4) 2_645 .
Nd1 O5 C20 O4 3.0(8) 3_665 .
Nd1 O5 C20 C21 -176.4(3) 3_665 .
Nd1 O4 C20 O5 10.2(9) . .
Nd1 O4 C20 C21 -170.3(4) . .
O5 C20 C21 C22 8.5(7) . .
O4 C20 C21 C22 -171.0(5) . .
C20 C21 C22 C23 175.3(4) . .
C21 C22 C23 C24 65.6(5) . .
Nd1 O6 C24 O7 -9.6(5) 1_455 .
Nd1 O6 C24 C23 165.2(4) 1_455 .
Nd1 O7 C24 O6 161.7(9) 3_565 .
Nd1 O7 C24 O6 8.8(4) 1_455 .
Nd1 O7 C24 C23 -13.2(14) 3_565 .
Nd1 O7 C24 C23 -166.1(4) 1_455 .
Nd1 O7 C24 Nd1 152.9(12) 3_565 1_455
C22 C23 C24 O6 -95.6(5) . .
C22 C23 C24 O7 79.3(5) . .
C22 C23 C24 Nd1 -22.7(16) . 1_455
